data_1557352
loop_
_publ_author_name
'Huang, Yanjie'
'Li, Xian'
'Peng, Xing-Rong'
'Adegoke, Adelakum Tiwalade'
'Chen, Jian-Chao'
'Su, Hai-Guo'
'Hu, Gui-Lin'
'Wei, Gang'
'Qiu, Ming-Hua'

_publ_section_title
;
 NMR-based Structural Classification, Identification, and Quantification
 of Triterpenoids from Edible Mushroom Ganoderma resinaceum.
;
_journal_name_full 'Journal of agricultural and food chemistry'
_journal_paper_doi 10.1021/acs.jafc.9b07791
_journal_year 2020
_chemical_absolute_configuration ad
_chemical_formula_moiety 'C30 H44 O8'
_chemical_formula_sum 'C30 H44 O8'
_chemical_formula_weight 532.65
_space_group_crystal_system monoclinic
_space_group_IT_number 5
_space_group_name_Hall 'C 2y'
_space_group_name_H-M_alt 'C 1 2 1'
_atom_sites_solution_hydrogens geom
_cell_angle_alpha 90
_cell_angle_beta 104.561(3)
_cell_angle_gamma 90
_cell_formula_units_Z 4
_cell_length_a 37.059(2)
_cell_length_b 6.5105(4)
_cell_length_c 12.0031(7)
_cell_measurement_reflns_used 9932
_cell_measurement_temperature 100.(2)
_cell_measurement_theta_max 72.3385
_cell_measurement_theta_min 2.4637
_cell_volume 2803.0(3)
_computing_cell_refinement 'SAINT V8.38A (Bruker AXS Inc., 2017)'
_computing_data_collection 'Bruker Instrument Service vV6.2.9'
_computing_data_reduction 'SAINT V8.38A (Bruker AXS Inc., 2017)'
_computing_structure_refinement 'SHELXL-2017/1 (Sheldrick, 2017)'
_computing_structure_solution 'SHELXT 2014/5 (Sheldrick, 2014)'
_diffrn_ambient_temperature 100.(2)
_diffrn_detector_area_resol_mean 7.3910
_diffrn_measured_fraction_theta_full 0.997
_diffrn_measured_fraction_theta_max 0.997
_diffrn_measurement_device_type 'Bruker D8 QUEST PHOTON II'
_diffrn_radiation_monochromator 'Helixos MX multilayer Optic'
_diffrn_radiation_type 'Cu K\a'
_diffrn_radiation_wavelength 1.54178
_diffrn_reflns_av_R_equivalents 0.0747
_diffrn_reflns_av_unetI/netI 0.0365
_diffrn_reflns_limit_h_max 45
_diffrn_reflns_limit_h_min -45
_diffrn_reflns_limit_k_max 6
_diffrn_reflns_limit_k_min -7
_diffrn_reflns_limit_l_max 14
_diffrn_reflns_limit_l_min -14
_diffrn_reflns_number 44345
_diffrn_reflns_theta_full 72.53
_diffrn_reflns_theta_max 72.53
_diffrn_reflns_theta_min 2.46
_diffrn_source 'Ius Diamond'
_diffrn_source_type Microfocus
_exptl_absorpt_coefficient_mu 0.736
_exptl_absorpt_correction_T_max 0.98
_exptl_absorpt_correction_T_min 0.77
_exptl_absorpt_correction_type multi-scan
_exptl_absorpt_process_details
;
SADABS-2016/2 - Bruker AXS area detector scaling and absorption correction
;
_exptl_crystal_colour 'clear light colourless'
_exptl_crystal_density_diffrn 1.262
_exptl_crystal_density_method 'not measured'
_exptl_crystal_description prism
_exptl_crystal_F_000 1152
_exptl_crystal_size_max 0.600
_exptl_crystal_size_mid 0.140
_exptl_crystal_size_min 0.020
_refine_diff_density_max 0.595
_refine_diff_density_min -0.526
_refine_ls_abs_structure_details
;

Flack x determined using 1562 quotients [(I+)-(I-)]/[(I+)+(I-)]
(Parsons, Flack and Wagner, Acta Cryst. B69 (2013) 249-259).
;
_refine_ls_abs_structure_Flack 0.11(14)
_refine_ls_extinction_coef 0.0038(12)
_refine_ls_extinction_method 'SHELXL-2017/1 (Sheldrick 2017)'
_refine_ls_goodness_of_fit_ref 1.268
_refine_ls_hydrogen_treatment mixed
_refine_ls_matrix_type full
_refine_ls_number_parameters 355
_refine_ls_number_reflns 5380
_refine_ls_number_restraints 1
_refine_ls_restrained_S_all 1.268
_refine_ls_R_factor_all 0.1112
_refine_ls_R_factor_gt 0.1024
_refine_ls_shift/su_max 0.000
_refine_ls_shift/su_mean 0.000
_refine_ls_structure_factor_coef Fsqd
_refine_ls_weighting_details 'w=1/[\s^2^(Fo^2^)+(0.2000P)^2^] where P=(Fo^2^+2Fc^2^)/3'
_refine_ls_weighting_scheme calc
_refine_ls_wR_factor_gt 0.2843
_refine_ls_wR_factor_ref 0.3028
_reflns_number_gt 4445
_reflns_number_total 5380
_reflns_threshold_expression 'I > 2\s(I)'
_cod_data_source_file jf9b07791_si_001.cif
_cod_data_source_block kgr353
_cod_depositor_comments
;
The following automatic conversions were performed:

data item '_exptl_absorpt_correction_type' value 'Multi-Scan' was
changed to 'multi-scan' in accordance with the
/home/data/users/saulius/crontab/automatic-downloads/rss-feeds/ACS/lib/dictionaries/cif_core.dic
dictionary named 'cif_core.dic' version 2.4.2 last updated on
2011-04-26.

Automatic conversion script
Id: cif_fix_values 7556 2019-12-06 15:28:31Z antanas 
;
_cod_database_code 1557352

loop_
_space_group_symop_operation_xyz
'x, y, z'
'-x, y, -z'
'x+1/2, y+1/2, z'
'-x+1/2, y+1/2, -z'

loop_
_atom_site_type_symbol
_atom_site_label
_atom_site_fract_x
_atom_site_fract_y
_atom_site_fract_z
_atom_site_U_iso_or_equiv
_atom_site_adp_type
_atom_site_calc_flag
_atom_site_refinement_flags_adp
_atom_site_refinement_flags_occupancy
_atom_site_refinement_flags_posn
_atom_site_occupancy
_atom_site_disorder_assembly
_atom_site_disorder_group
O O1 0.16239(14) 0.5005(7) 0.4976(3) 0.0716(12) Uani d . . . 1 . .
H H1 0.163684 0.59342 0.450173 0.107 Uiso calc U . R 1 . .
O O2 0.3737(2) 0.3269(19) 0.6434(10) 0.178(6) Uani d . . . 1 . .
O O3 0.50756(18) 0.5353(14) 0.8651(7) 0.115(2) Uani d . . . 1 . .
O O4 0.19732(12) 0.2394(7) 0.9560(3) 0.0655(11) Uani d . . . 1 . .
O O5 0.21027(13) 0.8487(6) 0.5457(3) 0.0631(10) Uani d . . . 1 . .
C C2 0.0624(2) 0.5934(15) 0.8340(10) 0.096(2) Uani d . . . 1 . .
H H47 0.07387 0.732423 0.851749 0.115 Uiso calc U . R 1 . .
C C3 0.0849(2) 0.4436(14) 0.9212(7) 0.086(2) Uani d . . . 1 . .
H H46 0.074138 0.304275 0.905774 0.103 Uiso calc U . R 1 . .
H H5 0.083625 0.484352 0.999571 0.103 Uiso calc U . R 1 . .
C C4 0.1257(2) 0.4392(12) 0.9156(5) 0.0731(16) Uani d . . . 1 . .
H H6 0.139475 0.337403 0.971684 0.088 Uiso calc U . R 1 . .
H H45 0.137035 0.575676 0.937776 0.088 Uiso calc U . R 1 . .
O O6 0.4348(2) 0.524(2) 0.6302(7) 0.142(4) Uani d . . . 1 . .
H H6A 0.457651 0.511932 0.661726 0.212 Uiso calc U . R 1 . .
C C5 0.12986(17) 0.3832(10) 0.7933(5) 0.0610(13) Uani d . . . 1 . .
C C6 0.16979(16) 0.4314(8) 0.7879(4) 0.0550(12) Uani d . . . 1 . .
C C7 0.17738(16) 0.5436(9) 0.7007(4) 0.0563(12) Uani d . . . 1 . .
O O7 0.4752(2) 0.8267(13) 0.8562(9) 0.126(3) Uani d . . . 1 . .
H H49 0.466263 0.872071 0.789472 0.189 Uiso calc U . R 1 . .
C C8 0.21599(15) 0.6329(8) 0.7177(4) 0.0511(11) Uani d . . . 1 . .
O O8 0.02481(17) 0.6028(12) 0.8507(9) 0.114(2) Uani d . . . 1 . .
H H48 0.014069 0.489638 0.832405 0.171 Uiso calc U . R 1 . .
C C9 0.24620(16) 0.4681(8) 0.7582(4) 0.0527(11) Uani d . . . 1 . .
C C10 0.28290(16) 0.5818(9) 0.7556(4) 0.0555(12) Uani d . . . 1 . .
H H20 0.289306 0.678148 0.822601 0.067 Uiso calc U . R 1 . .
C C11 0.31727(19) 0.4535(12) 0.7557(5) 0.0706(15) Uani d . . . 1 . .
H H21 0.310661 0.36152 0.686832 0.085 Uiso calc U . R 1 . .
C C12 0.3495(2) 0.5917(15) 0.7419(7) 0.085(2) Uani d . . . 1 . .
H H31 0.338971 0.707122 0.690257 0.102 Uiso calc U . R 1 . .
H H22 0.361762 0.650725 0.81804 0.102 Uiso calc U . R 1 . .
C C13 0.3783(3) 0.488(2) 0.6955(8) 0.108(3) Uani d . . . 1 . .
C C14 0.4160(2) 0.5841(18) 0.7124(8) 0.097(2) Uani d . . . 1 . .
H H30 0.413013 0.736865 0.708971 0.116 Uiso calc U . R 1 . .
C C15 0.4397(3) 0.5238(18) 0.8340(9) 0.100(3) Uani d . . . 1 . .
H H29 0.427358 0.582474 0.89198 0.12 Uiso calc U . R 1 . .
C C16 0.4783(3) 0.6259(17) 0.8524(9) 0.098(2) Uani d . . . 1 . .
C C18 0.10407(19) 0.5294(13) 0.7055(6) 0.0744(16) Uani d . . . 1 . .
H H41 0.114081 0.669935 0.728463 0.089 Uiso calc U . R 1 . .
C C19 0.0623(2) 0.5412(14) 0.7080(8) 0.087(2) Uani d . . . 1 . .
C C20 0.0447(2) 0.7184(17) 0.6300(11) 0.108(3) Uani d . . . 1 . .
H H7 0.041049 0.6778 0.549352 0.163 Uiso calc U . R 1 . .
H H8 0.061156 0.838387 0.64607 0.163 Uiso calc U . R 1 . .
H H9 0.02054 0.753039 0.644585 0.163 Uiso calc U . R 1 . .
C C21 0.0395(2) 0.3495(17) 0.6623(10) 0.103(3) Uani d . . . 1 . .
H H11 0.012845 0.382051 0.645954 0.155 Uiso calc U . R 1 . .
H H12 0.045406 0.240188 0.720095 0.155 Uiso calc U . R 1 . .
H H10 0.045586 0.303576 0.591419 0.155 Uiso calc U . R 1 . .
C C22 0.1117(2) 0.4941(13) 0.5873(5) 0.0787(19) Uani d . . . 1 . .
H H13 0.111878 0.345129 0.570831 0.094 Uiso calc U . R 1 . .
H H14 0.092024 0.559805 0.526546 0.094 Uiso calc U . R 1 . .
C C23 0.14875(18) 0.5860(10) 0.5896(4) 0.0641(14) Uani d . . . 1 . .
H H40 0.145861 0.737851 0.578565 0.077 Uiso calc U . R 1 . .
C C24 0.21801(16) 0.8148(8) 0.8036(4) 0.0550(12) Uani d . . . 1 . .
H H15 0.199979 0.920703 0.768118 0.083 Uiso calc U . R 1 . .
H H17 0.243193 0.873205 0.82255 0.083 Uiso calc U . R 1 . .
H H16 0.212144 0.764722 0.87398 0.083 Uiso calc U . R 1 . .
C C25 0.22879(17) 0.7394(8) 0.6211(4) 0.0569(12) Uani d . . . 1 . .
C C26 0.27002(18) 0.7109(9) 0.6440(4) 0.0606(13) Uani d . . . 1 . .
H H19 0.282716 0.84588 0.653744 0.073 Uiso calc U . R 1 . .
H H18 0.276246 0.638672 0.578653 0.073 Uiso calc U . R 1 . .
C C28 0.4434(4) 0.305(3) 0.8532(18) 0.189(10) Uani d . . . 1 . .
H H28A 0.420009 0.249687 0.865155 0.284 Uiso calc U . R 1 . .
H H28B 0.463703 0.277422 0.921463 0.284 Uiso calc U . R 1 . .
H H28C 0.44885 0.238482 0.785998 0.284 Uiso calc U . R 1 . .
C C29 0.3291(2) 0.3168(14) 0.8612(6) 0.082(2) Uani d . . . 1 . .
H H34 0.336273 0.402436 0.930408 0.123 Uiso calc U . R 1 . .
H H33 0.350324 0.232105 0.854843 0.123 Uiso calc U . R 1 . .
H H32 0.308242 0.227768 0.866413 0.123 Uiso calc U . R 1 . .
C C30 0.24015(18) 0.2894(8) 0.6706(4) 0.0584(13) Uani d . . . 1 . .
H H37 0.258444 0.18087 0.699414 0.088 Uiso calc U . R 1 . .
H H36 0.243237 0.339916 0.596676 0.088 Uiso calc U . R 1 . .
H H35 0.214922 0.234079 0.660262 0.088 Uiso calc U . R 1 . .
C C31 0.24234(16) 0.3907(8) 0.8745(4) 0.0540(12) Uani d . . . 1 . .
H H39 0.25685 0.262129 0.893625 0.065 Uiso calc U . R 1 . .
H H38 0.253362 0.49356 0.934089 0.065 Uiso calc U . R 1 . .
C C32 0.20237(16) 0.3499(9) 0.8790(4) 0.0554(11) Uani d . . . 1 . .
C C33 0.12306(19) 0.1494(11) 0.7732(5) 0.0694(15) Uani d . . . 1 . .
H H43 0.124912 0.113636 0.695476 0.104 Uiso calc U . R 1 . .
H H44 0.098145 0.114245 0.781367 0.104 Uiso calc U . R 1 . .
H H42 0.141841 0.072549 0.829943 0.104 Uiso calc U . R 1 . .

loop_
_atom_site_aniso_label
_atom_site_aniso_U_11
_atom_site_aniso_U_22
_atom_site_aniso_U_33
_atom_site_aniso_U_12
_atom_site_aniso_U_13
_atom_site_aniso_U_23
O1 0.101(3) 0.068(3) 0.0368(17) -0.007(2) 0.0008(17) 0.0004(15)
O2 0.107(5) 0.234(12) 0.210(9) -0.049(6) 0.067(5) -0.169(10)
O3 0.082(4) 0.115(5) 0.148(6) 0.003(3) 0.028(4) 0.002(5)
O4 0.084(3) 0.070(2) 0.0430(17) 0.0009(19) 0.0172(16) 0.0174(16)
O5 0.095(3) 0.056(2) 0.0372(15) -0.0031(19) 0.0144(15) 0.0094(15)
C2 0.071(4) 0.083(5) 0.139(7) -0.001(3) 0.037(4) 0.008(5)
C3 0.091(5) 0.084(5) 0.088(5) -0.003(4) 0.032(4) 0.005(4)
C4 0.089(4) 0.076(4) 0.062(3) -0.001(3) 0.032(3) 0.005(3)
O6 0.110(5) 0.204(11) 0.119(5) 0.000(6) 0.045(4) -0.034(7)
C5 0.069(3) 0.063(3) 0.051(2) -0.003(2) 0.013(2) 0.009(2)
C6 0.071(3) 0.056(3) 0.037(2) -0.002(2) 0.0102(19) 0.0047(18)
C7 0.073(3) 0.055(3) 0.039(2) -0.005(2) 0.009(2) 0.0036(19)
O7 0.106(5) 0.097(5) 0.181(8) -0.009(4) 0.048(5) -0.018(5)
C8 0.074(3) 0.047(2) 0.0310(18) 0.000(2) 0.0119(18) 0.0021(16)
O8 0.081(4) 0.091(4) 0.178(7) -0.003(3) 0.049(4) 0.000(5)
C9 0.075(3) 0.049(3) 0.0322(19) -0.003(2) 0.0094(18) -0.0024(17)
C10 0.074(3) 0.054(3) 0.040(2) -0.001(2) 0.0172(19) -0.0067(19)
C11 0.079(4) 0.078(4) 0.056(3) 0.008(3) 0.021(3) -0.008(3)
C12 0.080(4) 0.096(5) 0.081(4) -0.004(4) 0.026(3) -0.011(4)
C13 0.089(5) 0.145(9) 0.090(5) -0.017(5) 0.027(4) -0.053(6)
C14 0.089(5) 0.104(6) 0.099(5) 0.000(4) 0.026(4) -0.014(5)
C15 0.091(5) 0.105(7) 0.109(6) -0.011(5) 0.034(5) -0.009(5)
C16 0.083(5) 0.095(6) 0.112(6) -0.002(4) 0.020(4) -0.005(5)
C18 0.069(4) 0.083(4) 0.068(3) 0.000(3) 0.010(3) 0.013(3)
C19 0.066(4) 0.087(5) 0.102(5) -0.003(3) 0.010(3) 0.018(4)
C20 0.066(4) 0.107(7) 0.145(8) 0.007(4) 0.012(4) 0.038(6)
C21 0.066(4) 0.103(6) 0.129(7) -0.012(4) 0.004(4) 0.020(6)
C22 0.080(4) 0.084(4) 0.059(3) -0.015(3) -0.007(3) 0.017(3)
C23 0.081(3) 0.061(3) 0.042(2) -0.008(3) 0.000(2) 0.009(2)
C24 0.075(3) 0.050(3) 0.041(2) -0.002(2) 0.017(2) -0.0031(18)
C25 0.089(4) 0.050(3) 0.034(2) -0.009(2) 0.019(2) -0.0048(18)
C26 0.090(4) 0.055(3) 0.041(2) -0.004(2) 0.024(2) -0.0005(19)
C28 0.103(8) 0.192(17) 0.25(2) -0.027(9) 0.008(10) 0.131(17)
C29 0.076(4) 0.096(5) 0.072(4) 0.016(4) 0.015(3) -0.001(4)
C30 0.091(4) 0.051(3) 0.0321(19) -0.003(2) 0.013(2) -0.0025(17)
C31 0.075(3) 0.053(3) 0.0315(19) -0.001(2) 0.0094(18) 0.0013(17)
C32 0.075(3) 0.055(3) 0.0349(19) 0.003(2) 0.0103(19) 0.0035(19)
C33 0.078(4) 0.064(4) 0.064(3) -0.009(3) 0.013(3) 0.006(3)

loop_
_atom_type_symbol
_atom_type_description
_atom_type_scat_dispersion_real
_atom_type_scat_dispersion_imag
_atom_type_scat_source
C C 0.0181 0.0091 'International Tables Vol C Tables 4.2.6.8 and 6.1.1.4'
H H 0.0000 0.0000 'International Tables Vol C Tables 4.2.6.8 and 6.1.1.4'
O O 0.0492 0.0322 'International Tables Vol C Tables 4.2.6.8 and 6.1.1.4'

loop_
_geom_angle_atom_site_label_1
_geom_angle_atom_site_label_2
_geom_angle_atom_site_label_3
_geom_angle_site_symmetry_1
_geom_angle_site_symmetry_3
_geom_angle
_geom_angle_publ_flag
C23 O1 H1 . . 109.5 ?
O8 C2 C3 . . 108.1(8) ?
O8 C2 C19 . . 112.1(8) ?
C3 C2 C19 . . 113.4(8) ?
O8 C2 H47 . . 107.6 ?
C3 C2 H47 . . 107.6 ?
C19 C2 H47 . . 107.6 ?
C2 C3 C4 . . 111.1(6) ?
C2 C3 H46 . . 109.4 ?
C4 C3 H46 . . 109.4 ?
C2 C3 H5 . . 109.4 ?
C4 C3 H5 . . 109.4 ?
H46 C3 H5 . . 108.0 ?
C3 C4 C5 . . 112.3(6) ?
C3 C4 H6 . . 109.2 ?
C5 C4 H6 . . 109.2 ?
C3 C4 H45 . . 109.2 ?
C5 C4 H45 . . 109.2 ?
H6 C4 H45 . . 107.9 ?
C14 O6 H6A . . 109.5 ?
C6 C5 C33 . . 108.4(5) ?
C6 C5 C18 . . 106.4(5) ?
C33 C5 C18 . . 116.5(5) ?
C6 C5 C4 . . 108.5(5) ?
C33 C5 C4 . . 109.0(5) ?
C18 C5 C4 . . 107.8(6) ?
C7 C6 C32 . . 117.6(5) ?
C7 C6 C5 . . 122.1(5) ?
C32 C6 C5 . . 120.3(4) ?
C6 C7 C23 . . 122.9(5) ?
C6 C7 C8 . . 118.3(4) ?
C23 C7 C8 . . 118.8(4) ?
C16 O7 H49 . . 109.5 ?
C7 C8 C25 . . 122.5(4) ?
C7 C8 C9 . . 111.3(4) ?
C25 C8 C9 . . 102.5(4) ?
C7 C8 C24 . . 105.6(4) ?
C25 C8 C24 . . 100.6(4) ?
C9 C8 C24 . . 114.2(4) ?
C2 O8 H48 . . 109.5 ?
C31 C9 C8 . . 107.0(4) ?
C31 C9 C30 . . 110.1(4) ?
C8 C9 C30 . . 109.9(4) ?
C31 C9 C10 . . 117.4(4) ?
C8 C9 C10 . . 103.4(4) ?
C30 C9 C10 . . 108.8(4) ?
C11 C10 C26 . . 111.9(4) ?
C11 C10 C9 . . 118.3(5) ?
C26 C10 C9 . . 101.2(4) ?
C11 C10 H20 . . 108.3 ?
C26 C10 H20 . . 108.3 ?
C9 C10 H20 . . 108.3 ?
C29 C11 C10 . . 112.8(5) ?
C29 C11 C12 . . 111.3(6) ?
C10 C11 C12 . . 110.6(6) ?
C29 C11 H21 . . 107.3 ?
C10 C11 H21 . . 107.3 ?
C12 C11 H21 . . 107.3 ?
C13 C12 C11 . . 115.2(8) ?
C13 C12 H31 . . 108.5 ?
C11 C12 H31 . . 108.5 ?
C13 C12 H22 . . 108.5 ?
C11 C12 H22 . . 108.5 ?
H31 C12 H22 . . 107.5 ?
O2 C13 C12 . . 124.4(9) ?
O2 C13 C14 . . 115.9(9) ?
C12 C13 C14 . . 119.6(9) ?
O6 C14 C13 . . 113.6(8) ?
O6 C14 C15 . . 109.0(8) ?
C13 C14 C15 . . 108.1(9) ?
O6 C14 H30 . . 108.7 ?
C13 C14 H30 . . 108.7 ?
C15 C14 H30 . . 108.7 ?
C28 C15 C16 . . 110.9(10) ?
C28 C15 C14 . . 114.0(12) ?
C16 C15 C14 . . 108.1(8) ?
C28 C15 H29 . . 107.9 ?
C16 C15 H29 . . 107.9 ?
C14 C15 H29 . . 107.9 ?
O3 C16 O7 . . 124.4(10) ?
O3 C16 C15 . . 125.3(10) ?
O7 C16 C15 . . 110.3(9) ?
C22 C18 C5 . . 108.1(6) ?
C22 C18 C19 . . 116.2(6) ?
C5 C18 C19 . . 117.5(6) ?
C22 C18 H41 . . 104.5 ?
C5 C18 H41 . . 104.5 ?
C19 C18 H41 . . 104.5 ?
C20 C19 C21 . . 106.5(7) ?
C20 C19 C2 . . 109.2(9) ?
C21 C19 C2 . . 113.3(8) ?
C20 C19 C18 . . 107.4(7) ?
C21 C19 C18 . . 114.5(8) ?
C2 C19 C18 . . 105.7(6) ?
C19 C20 H7 . . 109.5 ?
C19 C20 H8 . . 109.5 ?
H7 C20 H8 . . 109.5 ?
C19 C20 H9 . . 109.5 ?
H7 C20 H9 . . 109.5 ?
H8 C20 H9 . . 109.5 ?
C19 C21 H11 . . 109.5 ?
C19 C21 H12 . . 109.5 ?
H11 C21 H12 . . 109.5 ?
C19 C21 H10 . . 109.5 ?
H11 C21 H10 . . 109.5 ?
H12 C21 H10 . . 109.5 ?
C23 C22 C18 . . 107.8(5) ?
C23 C22 H13 . . 110.1 ?
C18 C22 H13 . . 110.1 ?
C23 C22 H14 . . 110.1 ?
C18 C22 H14 . . 110.1 ?
H13 C22 H14 . . 108.5 ?
O1 C23 C22 . . 109.3(5) ?
O1 C23 C7 . . 107.7(5) ?
C22 C23 C7 . . 112.5(5) ?
O1 C23 H40 . . 109.1 ?
C22 C23 H40 . . 109.1 ?
C7 C23 H40 . . 109.1 ?
C8 C24 H15 . . 109.5 ?
C8 C24 H17 . . 109.5 ?
H15 C24 H17 . . 109.5 ?
C8 C24 H16 . . 109.5 ?
H15 C24 H16 . . 109.5 ?
H17 C24 H16 . . 109.5 ?
O5 C25 C26 . . 124.6(5) ?
O5 C25 C8 . . 127.3(5) ?
C26 C25 C8 . . 107.6(4) ?
C25 C26 C10 . . 107.7(4) ?
C25 C26 H19 . . 110.2 ?
C10 C26 H19 . . 110.2 ?
C25 C26 H18 . . 110.2 ?
C10 C26 H18 . . 110.2 ?
H19 C26 H18 . . 108.5 ?
C15 C28 H28A . . 109.5 ?
C15 C28 H28B . . 109.5 ?
H28A C28 H28B . . 109.5 ?
C15 C28 H28C . . 109.5 ?
H28A C28 H28C . . 109.5 ?
H28B C28 H28C . . 109.5 ?
C11 C29 H34 . . 109.5 ?
C11 C29 H33 . . 109.5 ?
H34 C29 H33 . . 109.5 ?
C11 C29 H32 . . 109.5 ?
H34 C29 H32 . . 109.5 ?
H33 C29 H32 . . 109.5 ?
C9 C30 H37 . . 109.5 ?
C9 C30 H36 . . 109.5 ?
H37 C30 H36 . . 109.5 ?
C9 C30 H35 . . 109.5 ?
H37 C30 H35 . . 109.5 ?
H36 C30 H35 . . 109.5 ?
C32 C31 C9 . . 114.0(4) ?
C32 C31 H39 . . 108.7 ?
C9 C31 H39 . . 108.7 ?
C32 C31 H38 . . 108.7 ?
C9 C31 H38 . . 108.7 ?
H39 C31 H38 . . 107.6 ?
O4 C32 C6 . . 120.6(5) ?
O4 C32 C31 . . 117.8(5) ?
C6 C32 C31 . . 121.5(4) ?
C5 C33 H43 . . 109.5 ?
C5 C33 H44 . . 109.5 ?
H43 C33 H44 . . 109.5 ?
C5 C33 H42 . . 109.5 ?
H43 C33 H42 . . 109.5 ?
H44 C33 H42 . . 109.5 ?

loop_
_geom_bond_atom_site_label_1
_geom_bond_atom_site_label_2
_geom_bond_site_symmetry_2
_geom_bond_distance
_geom_bond_publ_flag
O1 C23 . 1.437(8) ?
O1 H1 . 0.84 ?
O2 C13 . 1.212(13) ?
O3 C16 . 1.209(12) ?
O4 C32 . 1.222(6) ?
O5 C25 . 1.218(7) ?
C2 O8 . 1.457(10) ?
C2 C3 . 1.519(13) ?
C2 C19 . 1.549(14) ?
C2 H47 . 1.0 ?
C3 C4 . 1.529(10) ?
C3 H46 . 0.99 ?
C3 H5 . 0.99 ?
C4 C5 . 1.558(8) ?
C4 H6 . 0.99 ?
C4 H45 . 0.99 ?
O6 C14 . 1.400(12) ?
O6 H6A . 0.84 ?
C5 C6 . 1.530(8) ?
C5 C33 . 1.552(9) ?
C5 C18 . 1.557(8) ?
C6 C7 . 1.363(7) ?
C6 C32 . 1.507(7) ?
C7 C23 . 1.506(7) ?
C7 C8 . 1.510(8) ?
O7 C16 . 1.314(14) ?
O7 H49 . 0.84 ?
C8 C25 . 1.525(6) ?
C8 C9 . 1.539(7) ?
C8 C24 . 1.559(6) ?
O8 H48 . 0.84 ?
C9 C31 . 1.524(6) ?
C9 C30 . 1.546(6) ?
C9 C10 . 1.556(8) ?
C10 C11 . 1.523(8) ?
C10 C26 . 1.551(7) ?
C10 H20 . 1.0 ?
C11 C29 . 1.520(10) ?
C11 C12 . 1.537(11) ?
C11 H21 . 1.0 ?
C12 C13 . 1.484(12) ?
C12 H31 . 0.99 ?
C12 H22 . 0.99 ?
C13 C14 . 1.496(13) ?
C14 C15 . 1.554(15) ?
C14 H30 . 1.0 ?
C15 C28 . 1.45(2) ?
C15 C16 . 1.542(13) ?
C15 H29 . 1.0 ?
C18 C22 . 1.531(11) ?
C18 C19 . 1.559(10) ?
C18 H41 . 1.0 ?
C19 C20 . 1.525(12) ?
C19 C21 . 1.529(13) ?
C20 H7 . 0.98 ?
C20 H8 . 0.98 ?
C20 H9 . 0.98 ?
C21 H11 . 0.98 ?
C21 H12 . 0.98 ?
C21 H10 . 0.98 ?
C22 C23 . 1.491(9) ?
C22 H13 . 0.99 ?
C22 H14 . 0.99 ?
C23 H40 . 1.0 ?
C24 H15 . 0.98 ?
C24 H17 . 0.98 ?
C24 H16 . 0.98 ?
C25 C26 . 1.495(9) ?
C26 H19 . 0.99 ?
C26 H18 . 0.99 ?
C28 H28A . 0.98 ?
C28 H28B . 0.98 ?
C28 H28C . 0.98 ?
C29 H34 . 0.98 ?
C29 H33 . 0.98 ?
C29 H32 . 0.98 ?
C30 H37 . 0.98 ?
C30 H36 . 0.98 ?
C30 H35 . 0.98 ?
C31 C32 . 1.519(8) ?
C31 H39 . 0.99 ?
C31 H38 . 0.99 ?
C33 H43 . 0.98 ?
C33 H44 . 0.98 ?
C33 H42 . 0.98 ?

loop_
_geom_hbond_atom_site_label_D
_geom_hbond_atom_site_label_H
_geom_hbond_atom_site_label_A
_geom_hbond_site_symmetry_A
_geom_hbond_distance_DH
_geom_hbond_distance_HA
_geom_hbond_distance_DA
_geom_hbond_angle_DHA
_geom_hbond_publ_flag
O1 H1 O2 4_556 0.84 2.17 2.834(9) 135.8 ?
O1 H1 O5 . 0.84 2.46 2.847(6) 108.8 ?
O8 H48 O7 3_445 0.84 1.87 2.584(10) 142.3 ?
C26 H18 O5 4_546 0.99 2.53 3.481(6) 160.1 ?
C31 H38 O4 4_557 0.99 2.54 3.465(7) 156.2 ?

loop_
_geom_torsion_atom_site_label_1
_geom_torsion_atom_site_label_2
_geom_torsion_atom_site_label_3
_geom_torsion_atom_site_label_4
_geom_torsion_site_symmetry_1
_geom_torsion_site_symmetry_2
_geom_torsion_site_symmetry_3
_geom_torsion_site_symmetry_4
_geom_torsion
_geom_torsion_publ_flag
O8 C2 C3 C4 . . . . -175.2(7) ?
C19 C2 C3 C4 . . . . 59.8(9) ?
C2 C3 C4 C5 . . . . -57.2(9) ?
C3 C4 C5 C6 . . . . 166.8(6) ?
C3 C4 C5 C33 . . . . -75.3(8) ?
C3 C4 C5 C18 . . . . 52.0(8) ?
C33 C5 C6 C7 . . . . 111.5(6) ?
C18 C5 C6 C7 . . . . -14.5(8) ?
C4 C5 C6 C7 . . . . -130.2(6) ?
C33 C5 C6 C32 . . . . -66.8(6) ?
C18 C5 C6 C32 . . . . 167.2(5) ?
C4 C5 C6 C32 . . . . 51.5(7) ?
C32 C6 C7 C23 . . . . 163.3(5) ?
C5 C6 C7 C23 . . . . -15.1(9) ?
C32 C6 C7 C8 . . . . -18.1(8) ?
C5 C6 C7 C8 . . . . 163.5(5) ?
C6 C7 C8 C25 . . . . 172.8(5) ?
C23 C7 C8 C25 . . . . -8.6(8) ?
C6 C7 C8 C9 . . . . 51.1(6) ?
C23 C7 C8 C9 . . . . -130.2(5) ?
C6 C7 C8 C24 . . . . -73.3(6) ?
C23 C7 C8 C24 . . . . 105.3(5) ?
C7 C8 C9 C31 . . . . -62.4(5) ?
C25 C8 C9 C31 . . . . 165.0(4) ?
C24 C8 C9 C31 . . . . 57.1(5) ?
C7 C8 C9 C30 . . . . 57.1(5) ?
C25 C8 C9 C30 . . . . -75.6(5) ?
C24 C8 C9 C30 . . . . 176.5(4) ?
C7 C8 C9 C10 . . . . 173.1(4) ?
C25 C8 C9 C10 . . . . 40.4(4) ?
C24 C8 C9 C10 . . . . -67.4(5) ?
C31 C9 C10 C11 . . . . 80.5(6) ?
C8 C9 C10 C11 . . . . -162.0(4) ?
C30 C9 C10 C11 . . . . -45.2(6) ?
C31 C9 C10 C26 . . . . -156.9(4) ?
C8 C9 C10 C26 . . . . -39.4(4) ?
C30 C9 C10 C26 . . . . 77.4(5) ?
C26 C10 C11 C29 . . . . -176.8(6) ?
C9 C10 C11 C29 . . . . -59.7(7) ?
C26 C10 C11 C12 . . . . 57.9(6) ?
C9 C10 C11 C12 . . . . 174.9(5) ?
C29 C11 C12 C13 . . . . 76.9(9) ?
C10 C11 C12 C13 . . . . -156.9(7) ?
C11 C12 C13 O2 . . . . 18.9(16) ?
C11 C12 C13 C14 . . . . -160.9(9) ?
O2 C13 C14 O6 . . . . 24.2(16) ?
C12 C13 C14 O6 . . . . -155.9(11) ?
O2 C13 C14 C15 . . . . -96.9(12) ?
C12 C13 C14 C15 . . . . 83.0(13) ?
O6 C14 C15 C28 . . . . -66.7(14) ?
C13 C14 C15 C28 . . . . 57.2(13) ?
O6 C14 C15 C16 . . . . 57.1(12) ?
C13 C14 C15 C16 . . . . -179.0(9) ?
C28 C15 C16 O3 . . . . 9.7(18) ?
C14 C15 C16 O3 . . . . -116.0(12) ?
C28 C15 C16 O7 . . . . -168.2(14) ?
C14 C15 C16 O7 . . . . 66.2(12) ?
C6 C5 C18 C22 . . . . 56.7(7) ?
C33 C5 C18 C22 . . . . -64.3(7) ?
C4 C5 C18 C22 . . . . 172.9(6) ?
C6 C5 C18 C19 . . . . -169.5(6) ?
C33 C5 C18 C19 . . . . 69.5(9) ?
C4 C5 C18 C19 . . . . -53.3(8) ?
O8 C2 C19 C20 . . . . 66.7(9) ?
C3 C2 C19 C20 . . . . -170.5(7) ?
O8 C2 C19 C21 . . . . -51.9(10) ?
C3 C2 C19 C21 . . . . 71.0(9) ?
O8 C2 C19 C18 . . . . -178.0(7) ?
C3 C2 C19 C18 . . . . -55.2(9) ?
C22 C18 C19 C20 . . . . -59.3(10) ?
C5 C18 C19 C20 . . . . 170.5(8) ?
C22 C18 C19 C21 . . . . 58.7(10) ?
C5 C18 C19 C21 . . . . -71.4(9) ?
C22 C18 C19 C2 . . . . -175.8(7) ?
C5 C18 C19 C2 . . . . 54.0(9) ?
C5 C18 C22 C23 . . . . -72.8(7) ?
C19 C18 C22 C23 . . . . 152.7(7) ?
C18 C22 C23 O1 . . . . 161.3(5) ?
C18 C22 C23 C7 . . . . 41.7(8) ?
C6 C7 C23 O1 . . . . -119.9(6) ?
C8 C7 C23 O1 . . . . 61.5(6) ?
C6 C7 C23 C22 . . . . 0.6(9) ?
C8 C7 C23 C22 . . . . -177.9(6) ?
C7 C8 C25 O5 . . . . 36.6(8) ?
C9 C8 C25 O5 . . . . 162.3(5) ?
C24 C8 C25 O5 . . . . -79.7(6) ?
C7 C8 C25 C26 . . . . -151.2(5) ?
C9 C8 C25 C26 . . . . -25.5(5) ?
C24 C8 C25 C26 . . . . 92.5(5) ?
O5 C25 C26 C10 . . . . 173.2(5) ?
C8 C25 C26 C10 . . . . 0.8(5) ?
C11 C10 C26 C25 . . . . 150.7(5) ?
C9 C10 C26 C25 . . . . 23.8(5) ?
C8 C9 C31 C32 . . . . 44.4(5) ?
C30 C9 C31 C32 . . . . -74.9(6) ?
C10 C9 C31 C32 . . . . 159.9(5) ?
C7 C6 C32 O4 . . . . -176.2(5) ?
C5 C6 C32 O4 . . . . 2.2(8) ?
C7 C6 C32 C31 . . . . 0.1(8) ?
C5 C6 C32 C31 . . . . 178.5(5) ?
C9 C31 C32 O4 . . . . 161.2(5) ?
C9 C31 C32 C6 . . . . -15.2(7) ?
